data_1513313
loop_
_publ_author_name
'He, Yong'
'Funk, Raymond L.'

_publ_section_title
;
 Total syntheses of (+-)-\b-erythroidine and (+-)-8-oxo-\b-erythroidine by
 an intramolecular Diels-Alder cycloaddition of a 2-amidoacrolein
;
_journal_coden_ASTM ORLEF7
_journal_issue 17
_journal_name_full 'Organic Letters'
_journal_page_first 3689
_journal_page_last 3692
_journal_paper_doi 10.1021/ol061267r
_journal_volume 8
_journal_year 2006
_chemical_formula_moiety 'C34 H38 N2 O12'
_chemical_formula_sum 'C17 H19 N O6'
_chemical_formula_weight 333.33
_space_group_IT_number 14
_symmetry_cell_setting monoclinic
_symmetry_space_group_name_Hall '-P 2ybc'
_symmetry_space_group_name_H-M 'P 1 21/c 1'
_atom_sites_solution_hydrogens geom
_atom_sites_solution_primary direct
_atom_sites_solution_secondary difmap
_audit_creation_method SHELXL-97
_cell_angle_alpha 90.00
_cell_angle_beta 97.598(8)
_cell_angle_gamma 90.00
_cell_formula_units_Z 8
_cell_length_a 14.765(6)
_cell_length_b 22.301(8)
_cell_length_c 9.509(4)
_cell_measurement_reflns_used 4154
_cell_measurement_temperature 273(2)
_cell_measurement_theta_max 22.996
_cell_measurement_theta_min 2.295
_cell_volume 3104(2)
_computing_cell_refinement 'Bruker SMART'
_computing_data_collection 'Bruker SMART'
_computing_data_reduction 'Bruker SAINT'
_computing_molecular_graphics 'Bruker SHELXTL'
_computing_publication_material 'Bruker SHELXTL'
_computing_structure_refinement 'SHELXL-97 (Sheldrick, 1997)'
_computing_structure_solution 'SHELXS-97 (Sheldrick, 1990)'
_diffrn_ambient_temperature 273(2)
_diffrn_measured_fraction_theta_full 0.808
_diffrn_measured_fraction_theta_max 0.808
_diffrn_measurement_device_type 'CCD area detector'
_diffrn_measurement_method 'phi and omega scans'
_diffrn_radiation_monochromator graphite
_diffrn_radiation_source 'fine-focus sealed tube'
_diffrn_radiation_type MoK\a
_diffrn_radiation_wavelength 0.71073
_diffrn_reflns_av_R_equivalents 0.0620
_diffrn_reflns_av_sigmaI/netI 0.1571
_diffrn_reflns_limit_h_max 19
_diffrn_reflns_limit_h_min -19
_diffrn_reflns_limit_k_max 29
_diffrn_reflns_limit_k_min -23
_diffrn_reflns_limit_l_max 11
_diffrn_reflns_limit_l_min -12
_diffrn_reflns_number 14762
_diffrn_reflns_theta_full 28.21
_diffrn_reflns_theta_max 28.21
_diffrn_reflns_theta_min 1.66
_exptl_absorpt_coefficient_mu 0.109
_exptl_absorpt_correction_type none
_exptl_crystal_colour yellow
_exptl_crystal_density_diffrn 1.427
_exptl_crystal_density_method 'not measured'
_exptl_crystal_description brick
_exptl_crystal_F_000 1408
_exptl_crystal_size_max 0.38
_exptl_crystal_size_mid 0.3
_exptl_crystal_size_min 0.2
_refine_diff_density_max 0.183
_refine_diff_density_min -0.242
_refine_diff_density_rms 0.053
_refine_ls_extinction_method none
_refine_ls_goodness_of_fit_ref 0.716
_refine_ls_hydrogen_treatment noref
_refine_ls_matrix_type full
_refine_ls_number_parameters 433
_refine_ls_number_reflns 6187
_refine_ls_number_restraints 0
_refine_ls_restrained_S_all 0.716
_refine_ls_R_factor_all 0.1204
_refine_ls_R_factor_gt 0.0601
_refine_ls_shift/su_max 0.006
_refine_ls_shift/su_mean 0.000
_refine_ls_structure_factor_coef Fsqd
_refine_ls_weighting_details 'calc w=1/[\s^2^(Fo^2^)+(0.0129P)^2^+0.0000P] where P=(Fo^2^+2Fc^2^)/3'
_refine_ls_weighting_scheme calc
_refine_ls_wR_factor_gt 0.1135
_refine_ls_wR_factor_ref 0.1257
_reflns_number_gt 2534
_reflns_number_total 6187
_reflns_threshold_expression >2sigma(I)
_cod_duplicate_entry 1506117
_cod_data_source_file ol061267rsup2.cif
_cod_data_source_block yxh8m
_cod_depositor_comments
;
The following automatic conversions were performed:

'_symmetry_cell_setting' value 'Monoclinic' changed to 'monoclinic'
according to /home/saulius/struct/CIF-dictionaries/cif_core.dic
dictionary named 'cif_core.dic' version 2.4.2 from 2011-04-26.

Automatic conversion script
Id: cif_fix_values 1891 2012-01-12 08:04:46Z andrius 

 Updated bibliographic information.

 Antanas Vaitkus,
 2019-09-20

 Marked entry as a duplicate of entry 1506117.

 Antanas Vaitkus,
 2019-09-20
;
_cod_original_sg_symbol_H-M P2(1)/c
_cod_database_code 1513313

loop_
_symmetry_equiv_pos_as_xyz
'x, y, z'
'-x, y+1/2, -z+1/2'
'-x, -y, -z'
'x, -y-1/2, z-1/2'

loop_
_atom_site_label
_atom_site_type_symbol
_atom_site_fract_x
_atom_site_fract_y
_atom_site_fract_z
_atom_site_U_iso_or_equiv
_atom_site_adp_type
_atom_site_occupancy
_atom_site_symmetry_multiplicity
_atom_site_calc_flag
_atom_site_refinement_flags
C1 C 0.6279(2) 0.37672(14) 1.3651(3) 0.0640(8) Uani 1 1 d .
H1A H 0.6725 0.4077 1.3949 0.077 Uiso 1 1 calc R
H1B H 0.6530 0.3381 1.3970 0.077 Uiso 1 1 calc R
C2 C 0.5396(2) 0.38859(16) 1.4227(3) 0.0702(9) Uani 1 1 d .
H2A H 0.5299 0.3594 1.4947 0.084 Uiso 1 1 calc R
H2B H 0.5395 0.4284 1.4635 0.084 Uiso 1 1 calc R
C3 C 0.51469(17) 0.39876(11) 1.1858(3) 0.0428(6) Uani 1 1 d .
C4 C 0.46853(18) 0.37108(11) 1.0497(3) 0.0471(6) Uani 1 1 d .
H4A H 0.4490 0.3308 1.0696 0.057 Uiso 1 1 calc R
H4B H 0.5126 0.3680 0.9829 0.057 Uiso 1 1 calc R
C5 C 0.38651(15) 0.40637(10) 0.9814(2) 0.0356(5) Uani 1 1 d .
C6 C 0.36980(16) 0.46050(10) 1.0318(2) 0.0395(6) Uani 1 1 d .
C7 C 0.43410(18) 0.48905(11) 1.1472(3) 0.0507(7) Uani 1 1 d .
H7A H 0.4425 0.5307 1.1223 0.061 Uiso 1 1 calc R
H7B H 0.4060 0.4886 1.2338 0.061 Uiso 1 1 calc R
C8 C 0.28731(17) 0.49836(12) 0.9809(3) 0.0488(6) Uani 1 1 d .
H8A H 0.3051 0.5306 0.9218 0.059 Uiso 1 1 calc R
H8B H 0.2639 0.5162 1.0619 0.059 Uiso 1 1 calc R
C9 C 0.21301(17) 0.46155(12) 0.8971(3) 0.0539(7) Uani 1 1 d .
H9A H 0.1824 0.4369 0.9604 0.065 Uiso 1 1 calc R
H9B H 0.1681 0.4876 0.8443 0.065 Uiso 1 1 calc R
C10 C 0.28637(18) 0.44854(12) 0.6840(3) 0.0468(6) Uani 1 1 d .
C11 C 0.36528(18) 0.41226(12) 0.6463(3) 0.0534(7) Uani 1 1 d .
H11A H 0.3593 0.4045 0.5452 0.064 Uiso 1 1 calc R
H11B H 0.4229 0.4325 0.6754 0.064 Uiso 1 1 calc R
C12 C 0.35852(18) 0.35563(11) 0.7279(3) 0.0475(6) Uani 1 1 d .
C13 C 0.4310(2) 0.31013(14) 0.7638(3) 0.0666(9) Uani 1 1 d .
H13 H 0.4906 0.3140 0.7432 0.080 Uiso 1 1 calc R
C14 C 0.4006(3) 0.26381(15) 0.8284(4) 0.0856(12) Uani 1 1 d .
H14 H 0.4377 0.2318 0.8622 0.103 Uiso 1 1 calc R
C15 C 0.3010(3) 0.26693(14) 0.8431(4) 0.0847(11) Uani 1 1 d .
H15 H 0.2826 0.2307 0.8902 0.102 Uiso 1 1 calc R
C16 C 0.2742(2) 0.32194(12) 0.9214(3) 0.0596(8) Uani 1 1 d .
H16A H 0.2941 0.3175 1.0222 0.071 Uiso 1 1 calc R
H16B H 0.2083 0.3266 0.9072 0.071 Uiso 1 1 calc R
C17 C 0.31941(17) 0.37742(10) 0.8647(3) 0.0394(6) Uani 1 1 d .
C18 C 1.1464(3) 0.42172(16) 1.3145(4) 0.0965(12) Uani 1 1 d .
H18A H 1.1340 0.4437 1.3980 0.116 Uiso 1 1 calc R
H18B H 1.2112 0.4243 1.3073 0.116 Uiso 1 1 calc R
C19 C 1.1176(2) 0.35902(14) 1.3220(4) 0.0766(10) Uani 1 1 d .
H19A H 1.1696 0.3325 1.3216 0.092 Uiso 1 1 calc R
H19B H 1.0907 0.3521 1.4083 0.092 Uiso 1 1 calc R
C20 C 1.02144(17) 0.40485(11) 1.1523(2) 0.0410(6) Uani 1 1 d .
C21 C 0.87427(19) 0.38364(12) 1.2021(3) 0.0472(7) Uani 1 1 d .
H21A H 0.8205 0.4037 1.2279 0.057 Uiso 1 1 calc R
H21B H 0.8882 0.3505 1.2674 0.057 Uiso 1 1 calc R
C22 C 0.85177(17) 0.35885(10) 1.0556(2) 0.0389(6) Uani 1 1 d .
C23 C 0.76523(18) 0.32169(12) 1.0345(3) 0.0506(7) Uani 1 1 d .
H23A H 0.7129 0.3478 1.0361 0.061 Uiso 1 1 calc R
H23B H 0.7660 0.2935 1.1123 0.061 Uiso 1 1 calc R
C24 C 0.75522(17) 0.28733(12) 0.8943(3) 0.0486(6) Uani 1 1 d .
H24A H 0.7913 0.2508 0.9051 0.058 Uiso 1 1 calc R
H24B H 0.6918 0.2764 0.8668 0.058 Uiso 1 1 calc R
C25 C 0.73372(18) 0.37161(11) 0.7302(3) 0.0449(6) Uani 1 1 d .
C26 C 0.79558(17) 0.41871(11) 0.6791(3) 0.0470(6) Uani 1 1 d .
H26A H 0.7721 0.4326 0.5847 0.056 Uiso 1 1 calc R
H26B H 0.8028 0.4527 0.7432 0.056 Uiso 1 1 calc R
C27 C 0.88387(18) 0.38562(10) 0.6792(2) 0.0398(6) Uani 1 1 d .
C28 C 0.97615(19) 0.41217(12) 0.6768(3) 0.0469(6) Uani 1 1 d .
H28 H 0.9881 0.4531 0.6798 0.056 Uiso 1 1 calc R
C29 C 1.0388(2) 0.37056(12) 0.6699(3) 0.0505(7) Uani 1 1 d .
H29 H 1.1004 0.3794 0.6715 0.061 Uiso 1 1 calc R
C30 C 1.00229(18) 0.30829(12) 0.6594(3) 0.0486(7) Uani 1 1 d .
H30 H 1.0521 0.2799 0.6519 0.058 Uiso 1 1 calc R
C31 C 0.95214(17) 0.29107(10) 0.7836(3) 0.0422(6) Uani 1 1 d .
H31A H 0.9956 0.2857 0.8685 0.051 Uiso 1 1 calc R
H31B H 0.9197 0.2536 0.7632 0.051 Uiso 1 1 calc R
C32 C 0.88397(15) 0.34132(10) 0.8074(2) 0.0345(5) Uani 1 1 d .
C33 C 0.90534(16) 0.36890(9) 0.9564(2) 0.0336(5) Uani 1 1 d .
C34 C 0.99449(16) 0.40229(11) 0.9941(2) 0.0411(6) Uani 1 1 d .
H34A H 1.0422 0.3824 0.9507 0.049 Uiso 1 1 calc R
H34B H 0.9882 0.4427 0.9566 0.049 Uiso 1 1 calc R
N1 N 0.78622(13) 0.32484(9) 0.7869(2) 0.0392(5) Uani 1 1 d .
N2 N 0.25644(13) 0.42370(9) 0.7998(2) 0.0416(5) Uani 1 1 d .
O1 O 0.52107(12) 0.46150(7) 1.17471(18) 0.0484(4) Uani 1 1 d .
O2 O 0.47103(12) 0.38342(8) 1.30242(19) 0.0491(5) Uani 1 1 d .
O3 O 0.60407(13) 0.37731(9) 1.2160(2) 0.0587(5) Uani 1 1 d .
O4 O 0.94870(12) 0.42470(7) 1.22023(17) 0.0482(4) Uani 1 1 d .
O5 O 1.09334(13) 0.44522(8) 1.18918(18) 0.0559(5) Uani 1 1 d .
O6 O 1.05288(12) 0.34835(8) 1.20240(18) 0.0494(4) Uani 1 1 d .
O7 O 0.25377(15) 0.49327(9) 0.6224(2) 0.0736(6) Uani 1 1 d .
O8 O 0.65082(13) 0.37531(9) 0.7276(2) 0.0663(6) Uani 1 1 d .
O9 O 0.86305(12) 0.34968(7) 0.54951(17) 0.0484(4) Uani 1 1 d .
O10 O 0.93674(14) 0.30573(8) 0.53219(18) 0.0561(5) Uani 1 1 d .
O11 O 0.28149(15) 0.32628(9) 0.6372(2) 0.0652(6) Uani 1 1 d .
O12 O 0.25229(18) 0.27029(9) 0.6998(3) 0.0907(8) Uani 1 1 d .

loop_
_atom_site_aniso_label
_atom_site_aniso_U_11
_atom_site_aniso_U_22
_atom_site_aniso_U_33
_atom_site_aniso_U_23
_atom_site_aniso_U_13
_atom_site_aniso_U_12
C1 0.058(2) 0.079(2) 0.0501(17) 0.0097(15) -0.0098(15) 0.0057(16)
C2 0.064(2) 0.103(3) 0.0420(16) 0.0013(16) 0.0005(16) -0.0068(18)
C3 0.0354(14) 0.0492(15) 0.0429(14) 0.0012(11) 0.0019(12) 0.0014(12)
C4 0.0496(17) 0.0449(15) 0.0442(14) -0.0040(11) -0.0040(13) 0.0028(12)
C5 0.0353(13) 0.0347(12) 0.0363(12) -0.0009(10) 0.0027(10) -0.0048(10)
C6 0.0384(14) 0.0401(13) 0.0397(13) -0.0022(11) 0.0034(11) -0.0031(11)
C7 0.0532(17) 0.0441(14) 0.0522(15) -0.0092(12) -0.0028(14) -0.0024(13)
C8 0.0397(15) 0.0510(15) 0.0556(15) -0.0109(13) 0.0056(13) 0.0093(12)
C9 0.0320(15) 0.0600(17) 0.0694(18) -0.0098(15) 0.0057(14) 0.0067(12)
C10 0.0428(16) 0.0506(15) 0.0431(14) 0.0000(12) -0.0088(12) -0.0055(13)
C11 0.0510(17) 0.0714(19) 0.0367(14) -0.0037(13) 0.0016(13) -0.0088(15)
C12 0.0455(16) 0.0504(15) 0.0441(14) -0.0159(12) -0.0034(12) -0.0005(13)
C13 0.070(2) 0.070(2) 0.0555(18) -0.0235(16) -0.0071(16) 0.0210(17)
C14 0.113(3) 0.054(2) 0.081(2) -0.0165(19) -0.021(2) 0.026(2)
C15 0.119(3) 0.0459(19) 0.082(2) -0.0006(17) -0.014(2) -0.0241(19)
C16 0.065(2) 0.0561(18) 0.0562(17) 0.0041(14) 0.0029(15) -0.0227(15)
C17 0.0395(15) 0.0364(13) 0.0418(13) -0.0018(10) 0.0032(11) -0.0037(11)
C18 0.110(3) 0.103(3) 0.063(2) 0.012(2) -0.042(2) -0.030(2)
C19 0.077(2) 0.081(2) 0.062(2) 0.0025(17) -0.0252(17) 0.0100(19)
C20 0.0479(15) 0.0409(13) 0.0330(12) -0.0021(11) 0.0009(12) -0.0030(12)
C21 0.0530(18) 0.0516(16) 0.0381(13) 0.0042(12) 0.0099(13) 0.0135(13)
C22 0.0367(14) 0.0448(14) 0.0348(13) 0.0058(11) 0.0029(11) 0.0090(11)
C23 0.0389(15) 0.0637(17) 0.0515(15) 0.0115(14) 0.0138(13) 0.0005(13)
C24 0.0324(14) 0.0534(15) 0.0592(16) 0.0083(13) 0.0025(13) -0.0066(12)
C25 0.0388(16) 0.0545(16) 0.0384(14) -0.0044(12) -0.0061(12) 0.0039(12)
C26 0.0571(17) 0.0461(15) 0.0352(13) 0.0028(11) -0.0039(12) 0.0032(13)
C27 0.0490(16) 0.0393(13) 0.0293(12) -0.0039(10) -0.0017(11) -0.0027(11)
C28 0.0614(18) 0.0464(15) 0.0325(13) 0.0005(11) 0.0052(12) -0.0157(14)
C29 0.0452(17) 0.0676(19) 0.0395(14) -0.0046(13) 0.0091(13) -0.0121(14)
C30 0.0406(16) 0.0583(16) 0.0470(15) -0.0066(13) 0.0063(13) 0.0035(12)
C31 0.0425(15) 0.0404(13) 0.0430(14) -0.0029(11) 0.0031(12) 0.0005(11)
C32 0.0334(13) 0.0362(12) 0.0331(12) 0.0003(10) 0.0012(10) -0.0049(10)
C33 0.0338(13) 0.0357(13) 0.0301(11) 0.0035(9) -0.0002(10) 0.0017(10)
C34 0.0459(15) 0.0478(14) 0.0290(11) -0.0011(10) 0.0030(11) -0.0070(12)
N1 0.0311(11) 0.0422(11) 0.0424(11) 0.0009(9) -0.0018(9) -0.0037(9)
N2 0.0295(11) 0.0466(12) 0.0466(12) -0.0012(10) -0.0027(9) -0.0025(9)
O1 0.0421(10) 0.0473(10) 0.0532(10) -0.0015(8) -0.0031(9) -0.0073(8)
O2 0.0416(11) 0.0630(11) 0.0422(10) 0.0059(8) 0.0044(9) -0.0070(9)
O3 0.0403(11) 0.0880(15) 0.0457(10) -0.0054(10) -0.0019(9) 0.0120(10)
O4 0.0617(12) 0.0465(10) 0.0359(9) -0.0064(8) 0.0051(9) 0.0101(9)
O5 0.0636(13) 0.0587(11) 0.0402(9) -0.0025(9) -0.0129(9) -0.0152(10)
O6 0.0515(11) 0.0467(10) 0.0472(10) 0.0004(8) -0.0042(9) 0.0084(9)
O7 0.0815(16) 0.0667(13) 0.0657(13) 0.0170(11) -0.0166(12) 0.0055(12)
O8 0.0374(12) 0.0856(15) 0.0718(14) 0.0045(11) -0.0077(11) 0.0084(10)
O9 0.0510(11) 0.0584(11) 0.0336(9) -0.0094(8) -0.0027(8) 0.0018(9)
O10 0.0597(13) 0.0637(12) 0.0442(10) -0.0166(9) 0.0041(9) 0.0010(10)
O11 0.0697(14) 0.0651(13) 0.0554(11) -0.0180(10) -0.0121(10) -0.0083(11)
O12 0.115(2) 0.0594(14) 0.0888(17) -0.0159(12) -0.0198(15) -0.0338(13)

loop_
_atom_type_symbol
_atom_type_description
_atom_type_scat_dispersion_real
_atom_type_scat_dispersion_imag
_atom_type_scat_source
C C 0.0033 0.0016 'International Tables Vol C Tables 4.2.6.8 and 6.1.1.4'
H H 0.0000 0.0000 'International Tables Vol C Tables 4.2.6.8 and 6.1.1.4'
O O 0.0106 0.0060 'International Tables Vol C Tables 4.2.6.8 and 6.1.1.4'
N N 0.0061 0.0033 'International Tables Vol C Tables 4.2.6.8 and 6.1.1.4'

loop_
_geom_angle_atom_site_label_1
_geom_angle_atom_site_label_2
_geom_angle_atom_site_label_3
_geom_angle
O3 C1 C2 104.5(2)
O3 C1 H1A 110.9
C2 C1 H1A 110.9
O3 C1 H1B 110.9
C2 C1 H1B 110.9
H1A C1 H1B 108.9
O2 C2 C1 104.6(2)
O2 C2 H2A 110.8
C1 C2 H2A 110.8
O2 C2 H2B 110.8
C1 C2 H2B 110.8
H2A C2 H2B 108.9
O2 C3 O3 106.0(2)
O2 C3 O1 110.2(2)
O3 C3 O1 106.6(2)
O2 C3 C4 112.1(2)
O3 C3 C4 110.1(2)
O1 C3 C4 111.6(2)
C3 C4 C5 113.5(2)
C3 C4 H4A 108.9
C5 C4 H4A 108.9
C3 C4 H4B 108.9
C5 C4 H4B 108.9
H4A C4 H4B 107.7
C6 C5 C4 119.4(2)
C6 C5 C17 120.7(2)
C4 C5 C17 119.72(19)
C5 C6 C7 121.3(2)
C5 C6 C8 124.8(2)
C7 C6 C8 113.9(2)
O1 C7 C6 115.0(2)
O1 C7 H7A 108.5
C6 C7 H7A 108.5
O1 C7 H7B 108.5
C6 C7 H7B 108.5
H7A C7 H7B 107.5
C6 C8 C9 111.4(2)
C6 C8 H8A 109.3
C9 C8 H8A 109.4
C6 C8 H8B 109.4
C9 C8 H8B 109.4
H8A C8 H8B 108.0
N2 C9 C8 107.38(19)
N2 C9 H9A 110.2
C8 C9 H9A 110.2
N2 C9 H9B 110.2
C8 C9 H9B 110.2
H9A C9 H9B 108.5
O7 C10 N2 124.9(3)
O7 C10 C11 126.5(3)
N2 C10 C11 108.7(2)
C12 C11 C10 103.0(2)
C12 C11 H11A 111.2
C10 C11 H11A 111.2
C12 C11 H11B 111.2
C10 C11 H11B 111.2
H11A C11 H11B 109.1
C13 C12 O11 107.8(2)
C13 C12 C11 127.1(3)
O11 C12 C11 99.8(2)
C13 C12 C17 110.8(2)
O11 C12 C17 106.3(2)
C11 C12 C17 103.1(2)
C14 C13 C12 111.5(3)
C14 C13 H13 124.3
C12 C13 H13 124.3
C13 C14 C15 114.1(3)
C13 C14 H14 123.0
C15 C14 H14 123.0
O12 C15 C14 106.5(3)
O12 C15 C16 106.9(3)
C14 C15 C16 114.0(3)
O12 C15 H15 109.8
C14 C15 H15 109.8
C16 C15 H15 109.8
C15 C16 C17 109.1(3)
C15 C16 H16A 109.9
C17 C16 H16A 109.9
C15 C16 H16B 109.9
C17 C16 H16B 109.9
H16A C16 H16B 108.3
N2 C17 C5 108.75(18)
N2 C17 C16 115.7(2)
C5 C17 C16 110.8(2)
N2 C17 C12 98.69(19)
C5 C17 C12 117.3(2)
C16 C17 C12 105.4(2)
O5 C18 C19 105.0(3)
O5 C18 H18A 110.8
C19 C18 H18A 110.8
O5 C18 H18B 110.8
C19 C18 H18B 110.8
H18A C18 H18B 108.8
O6 C19 C18 107.0(3)
O6 C19 H19A 110.3
C18 C19 H19A 110.3
O6 C19 H19B 110.3
C18 C19 H19B 110.3
H19A C19 H19B 108.6
O4 C20 O5 106.51(19)
O4 C20 O6 111.55(19)
O5 C20 O6 106.6(2)
O4 C20 C34 110.9(2)
O5 C20 C34 111.5(2)
O6 C20 C34 109.7(2)
O4 C21 C22 115.0(2)
O4 C21 H21A 108.5
C22 C21 H21A 108.5
O4 C21 H21B 108.5
C22 C21 H21B 108.5
H21A C21 H21B 107.5
C33 C22 C21 121.3(2)
C33 C22 C23 124.8(2)
C21 C22 C23 113.9(2)
C22 C23 C24 111.9(2)
C22 C23 H23A 109.2
C24 C23 H23A 109.2
C22 C23 H23B 109.2
C24 C23 H23B 109.2
H23A C23 H23B 107.9
N1 C24 C23 108.9(2)
N1 C24 H24A 109.9
C23 C24 H24A 109.9
N1 C24 H24B 109.9
C23 C24 H24B 109.9
H24A C24 H24B 108.3
O8 C25 N1 124.9(2)
O8 C25 C26 126.3(2)
N1 C25 C26 108.7(2)
C27 C26 C25 102.7(2)
C27 C26 H26A 111.2
C25 C26 H26A 111.2
C27 C26 H26B 111.2
C25 C26 H26B 111.2
H26A C26 H26B 109.1
O9 C27 C28 107.12(19)
O9 C27 C26 100.54(19)
C28 C27 C26 127.0(2)
O9 C27 C32 106.70(18)
C28 C27 C32 110.8(2)
C26 C27 C32 102.83(19)
C29 C28 C27 111.7(2)
C29 C28 H28 124.1
C27 C28 H28 124.1
C28 C29 C30 114.2(2)
C28 C29 H29 122.9
C30 C29 H29 122.9
O10 C30 C29 106.8(2)
O10 C30 C31 107.3(2)
C29 C30 C31 113.1(2)
O10 C30 H30 109.8
C29 C30 H30 109.8
C31 C30 H30 109.8
C30 C31 C32 108.9(2)
C30 C31 H31A 109.9
C32 C31 H31A 109.9
C30 C31 H31B 109.9
C32 C31 H31B 109.9
H31A C31 H31B 108.3
N1 C32 C33 107.40(18)
N1 C32 C31 116.42(19)
C33 C32 C31 111.55(19)
N1 C32 C27 98.83(18)
C33 C32 C27 116.28(18)
C31 C32 C27 106.07(18)
C22 C33 C34 119.7(2)
C22 C33 C32 121.2(2)
C34 C33 C32 118.77(19)
C20 C34 C33 111.2(2)
C20 C34 H34A 109.4
C33 C34 H34A 109.4
C20 C34 H34B 109.4
C33 C34 H34B 109.4
H34A C34 H34B 108.0
C25 N1 C24 120.4(2)
C25 N1 C32 110.82(19)
C24 N1 C32 116.56(19)
C10 N2 C9 119.6(2)
C10 N2 C17 111.82(19)
C9 N2 C17 116.5(2)
C3 O1 C7 112.16(18)
C3 O2 C2 105.23(19)
C3 O3 C1 108.2(2)
C20 O4 C21 111.65(17)
C20 O5 C18 106.6(2)
C20 O6 C19 106.4(2)
C27 O9 O10 112.15(17)
C30 O10 O9 107.41(16)
O12 O11 C12 112.44(19)
C15 O12 O11 106.7(2)

loop_
_geom_bond_atom_site_label_1
_geom_bond_atom_site_label_2
_geom_bond_distance
C1 O3 1.415(3)
C1 C2 1.503(4)
C1 H1A 0.9700
C1 H1B 0.9700
C2 O2 1.429(3)
C2 H2A 0.9700
C2 H2B 0.9700
C3 O2 1.397(3)
C3 O3 1.397(3)
C3 O1 1.407(3)
C3 C4 1.512(3)
C4 C5 1.517(3)
C4 H4A 0.9700
C4 H4B 0.9700
C5 C6 1.334(3)
C5 C17 1.529(3)
C6 C7 1.495(3)
C6 C8 1.508(3)
C7 O1 1.416(3)
C7 H7A 0.9700
C7 H7B 0.9700
C8 C9 1.510(4)
C8 H8A 0.9700
C8 H8B 0.9700
C9 N2 1.461(3)
C9 H9A 0.9700
C9 H9B 0.9700
C10 O7 1.223(3)
C10 N2 1.358(3)
C10 C11 1.500(4)
C11 C12 1.493(4)
C11 H11A 0.9700
C11 H11B 0.9700
C12 C13 1.482(4)
C12 O11 1.486(3)
C12 C17 1.569(3)
C13 C14 1.311(5)
C13 H13 0.9300
C14 C15 1.498(5)
C14 H14 0.9300
C15 O12 1.456(4)
C15 C16 1.514(4)
C15 H15 0.9800
C16 C17 1.536(3)
C16 H16A 0.9700
C16 H16B 0.9700
C17 N2 1.469(3)
C18 O5 1.436(4)
C18 C19 1.466(4)
C18 H18A 0.9700
C18 H18B 0.9700
C19 O6 1.405(4)
C19 H19A 0.9700
C19 H19B 0.9700
C20 O4 1.397(3)
C20 O5 1.401(3)
C20 O6 1.404(3)
C20 C34 1.505(3)
C21 O4 1.423(3)
C21 C22 1.495(4)
C21 H21A 0.9700
C21 H21B 0.9700
C22 C33 1.328(3)
C22 C23 1.514(4)
C23 C24 1.528(4)
C23 H23A 0.9700
C23 H23B 0.9700
C24 N1 1.441(3)
C24 H24A 0.9700
C24 H24B 0.9700
C25 O8 1.224(3)
C25 N1 1.367(3)
C25 C26 1.513(3)
C26 C27 1.498(3)
C26 H26A 0.9700
C26 H26B 0.9700
C27 O9 1.469(3)
C27 C28 1.489(4)
C27 C32 1.569(3)
C28 C29 1.317(4)
C28 H28 0.9300
C29 C30 1.488(4)
C29 H29 0.9300
C30 O10 1.447(3)
C30 C31 1.524(3)
C30 H30 0.9800
C31 C32 1.543(3)
C31 H31A 0.9700
C31 H31B 0.9700
C32 N1 1.477(3)
C32 C33 1.538(3)
C33 C34 1.514(3)
C34 H34A 0.9700
C34 H34B 0.9700
O9 O10 1.489(2)
O11 O12 1.472(3)

loop_
_geom_torsion_atom_site_label_1
_geom_torsion_atom_site_label_2
_geom_torsion_atom_site_label_3
_geom_torsion_atom_site_label_4
_geom_torsion
O3 C1 C2 O2 10.8(3)
O2 C3 C4 C5 82.6(3)
O3 C3 C4 C5 -159.7(2)
O1 C3 C4 C5 -41.6(3)
C3 C4 C5 C6 9.1(3)
C3 C4 C5 C17 -165.4(2)
C4 C5 C6 C7 4.6(3)
C17 C5 C6 C7 179.1(2)
C4 C5 C6 C8 -175.4(2)
C17 C5 C6 C8 -0.9(4)
C5 C6 C7 O1 13.7(3)
C8 C6 C7 O1 -166.2(2)
C5 C6 C8 C9 16.3(3)
C7 C6 C8 C9 -163.8(2)
C6 C8 C9 N2 -44.6(3)
O7 C10 C11 C12 -164.9(3)
N2 C10 C11 C12 15.4(3)
C10 C11 C12 C13 -162.0(2)
C10 C11 C12 O11 76.7(2)
C10 C11 C12 C17 -32.7(2)
O11 C12 C13 C14 -57.9(3)
C11 C12 C13 C14 -175.7(3)
C17 C12 C13 C14 58.0(3)
C12 C13 C14 C15 2.8(4)
C13 C14 C15 O12 60.0(4)
C13 C14 C15 C16 -57.6(4)
O12 C15 C16 C17 -71.9(3)
C14 C15 C16 C17 45.5(4)
C6 C5 C17 N2 15.4(3)
C4 C5 C17 N2 -170.1(2)
C6 C5 C17 C16 -112.8(3)
C4 C5 C17 C16 61.7(3)
C6 C5 C17 C12 126.1(2)
C4 C5 C17 C12 -59.4(3)
C15 C16 C17 N2 119.0(3)
C15 C16 C17 C5 -116.7(3)
C15 C16 C17 C12 11.1(3)
C13 C12 C17 N2 176.1(2)
O11 C12 C17 N2 -67.0(2)
C11 C12 C17 N2 37.4(2)
C13 C12 C17 C5 59.7(3)
O11 C12 C17 C5 176.56(19)
C11 C12 C17 C5 -79.0(2)
C13 C12 C17 C16 -64.2(3)
O11 C12 C17 C16 52.7(3)
C11 C12 C17 C16 157.2(2)
O5 C18 C19 O6 1.6(4)
O4 C21 C22 C33 8.3(3)
O4 C21 C22 C23 -172.58(19)
C33 C22 C23 C24 10.5(3)
C21 C22 C23 C24 -168.6(2)
C22 C23 C24 N1 -38.6(3)
O8 C25 C26 C27 -168.6(2)
N1 C25 C26 C27 14.4(3)
C25 C26 C27 O9 76.9(2)
C25 C26 C27 C28 -162.1(2)
C25 C26 C27 C32 -33.1(2)
O9 C27 C28 C29 -58.4(3)
C26 C27 C28 C29 -176.6(2)
C32 C27 C28 C29 57.6(3)
C27 C28 C29 C30 2.7(3)
C28 C29 C30 O10 59.3(3)
C28 C29 C30 C31 -58.5(3)
O10 C30 C31 C32 -69.1(2)
C29 C30 C31 C32 48.4(3)
C30 C31 C32 N1 116.8(2)
C30 C31 C32 C33 -119.4(2)
C30 C31 C32 C27 8.1(2)
O9 C27 C32 N1 -66.1(2)
C28 C27 C32 N1 177.57(19)
C26 C27 C32 N1 39.2(2)
O9 C27 C32 C33 179.4(2)
C28 C27 C32 C33 63.1(3)
C26 C27 C32 C33 -75.3(2)
O9 C27 C32 C31 54.8(2)
C28 C27 C32 C31 -61.5(2)
C26 C27 C32 C31 160.08(19)
C21 C22 C33 C34 4.4(3)
C23 C22 C33 C34 -174.6(2)
C21 C22 C33 C32 177.6(2)
C23 C22 C33 C32 -1.4(4)
N1 C32 C33 C22 20.1(3)
C31 C32 C33 C22 -108.5(2)
C27 C32 C33 C22 129.7(2)
N1 C32 C33 C34 -166.60(19)
C31 C32 C33 C34 64.7(3)
C27 C32 C33 C34 -57.1(3)
O4 C20 C34 C33 -49.9(3)
O5 C20 C34 C33 -168.34(19)
O6 C20 C34 C33 73.8(3)
C22 C33 C34 C20 15.7(3)
C32 C33 C34 C20 -157.7(2)
O8 C25 N1 C24 -23.8(4)
C26 C25 N1 C24 153.2(2)
O8 C25 N1 C32 -164.8(2)
C26 C25 N1 C32 12.2(3)
C23 C24 N1 C25 -74.5(3)
C23 C24 N1 C32 64.4(3)
C33 C32 N1 C25 89.3(2)
C31 C32 N1 C25 -144.9(2)
C27 C32 N1 C25 -31.9(2)
C33 C32 N1 C24 -53.4(3)
C31 C32 N1 C24 72.4(3)
C27 C32 N1 C24 -174.63(19)
O7 C10 N2 C9 -28.2(3)
C11 C10 N2 C9 151.6(2)
O7 C10 N2 C17 -169.5(2)
C11 C10 N2 C17 10.2(3)
C8 C9 N2 C10 -73.7(3)
C8 C9 N2 C17 65.9(3)
C5 C17 N2 C10 93.1(2)
C16 C17 N2 C10 -141.5(2)
C12 C17 N2 C10 -29.7(2)
C5 C17 N2 C9 -49.6(2)
C16 C17 N2 C9 75.9(3)
C12 C17 N2 C9 -172.32(19)
O2 C3 O1 C7 -64.1(3)
O3 C3 O1 C7 -178.63(19)
C4 C3 O1 C7 61.2(3)
C6 C7 O1 C3 -47.2(3)
O3 C3 O2 C2 35.0(3)
O1 C3 O2 C2 -79.9(3)
C4 C3 O2 C2 155.1(2)
C1 C2 O2 C3 -27.8(3)
O2 C3 O3 C1 -28.3(3)
O1 C3 O3 C1 89.1(3)
C4 C3 O3 C1 -149.8(2)
C2 C1 O3 C3 10.3(3)
O5 C20 O4 C21 -174.10(18)
O6 C20 O4 C21 -58.1(3)
C34 C20 O4 C21 64.4(3)
C22 C21 O4 C20 -43.1(3)
O4 C20 O5 C18 91.2(3)
O6 C20 O5 C18 -28.1(3)
C34 C20 O5 C18 -147.8(3)
C19 C18 O5 C20 16.0(4)
O4 C20 O6 C19 -86.8(3)
O5 C20 O6 C19 29.1(3)
C34 C20 O6 C19 149.9(2)
C18 C19 O6 C20 -18.6(3)
C28 C27 O9 O10 52.9(2)
C26 C27 O9 O10 -172.84(16)
C32 C27 O9 O10 -65.9(2)
C29 C30 O10 O9 -60.8(2)
C31 C30 O10 O9 60.7(2)
C27 O9 O10 C30 6.0(2)
C13 C12 O11 O12 51.3(3)
C11 C12 O11 O12 -174.4(2)
C17 C12 O11 O12 -67.5(2)
C14 C15 O12 O11 -62.5(3)
C16 C15 O12 O11 59.7(3)
C12 O11 O12 C15 8.4(3)
